data_4117956
loop_
_publ_author_name
'In Chung'
'Jung-Hwan Song'
'Jino Im'
'John Androulakis'
'Christos D. Malliakas'
'Hao Li'
'Arthur J. Freeman'
'John T. Kenney'
'Mercouri G. Kanatzidis'

_publ_contact_author_address
;
Prof. Mercouri Kanatzidis
Department of Chemistry
Northwestern University
Evanston
IL
60208
UNITED STATES OF AMERICA
;
_publ_contact_author_email m-kanatzidis@northwestern.edu
_publ_contact_author_name 'Prof. Mercouri G. Kanatzidis'
_publ_section_title
;
 CsSnI3: Semiconductor or Metal? High Electrical Conductivity and Strong
 Near-Infrared Photoluminescence from a Single Material. High Hole
 Mobility and Phase-Transitions
;
_journal_name_full 'Journal of the American Chemical Society'
_journal_page_first 8579
_journal_page_last 8587
_journal_paper_doi 10.1021/ja301539s
_journal_volume 134
_journal_year 2012
_chemical_formula_sum 'Cs I3 Sn'
_chemical_formula_weight 632.30
_chemical_name_systematic
; 
 ? 
;
_space_group_IT_number 62
_symmetry_cell_setting orthorhombic
_symmetry_space_group_name_Hall '-P 2ac 2n'
_symmetry_space_group_name_H-M 'P n m a'
_atom_sites_solution_hydrogens none
_atom_sites_solution_primary direct
_atom_sites_solution_secondary difmap
_audit_creation_method SHELXL-97
_cell_angle_alpha 90.00
_cell_angle_beta 90.00
_cell_angle_gamma 90.00
_cell_formula_units_Z 4
_cell_length_a 10.3495(11)
_cell_length_b 4.7632(5)
_cell_length_c 17.684(2)
_cell_measurement_temperature 300(2)
_cell_volume 871.76(16)
_computing_structure_refinement 'SHELXL-97 (Sheldrick, 1997)'
_computing_structure_solution 'SHELXS-97 (Sheldrick, 1990)'
_diffrn_ambient_temperature 300(2)
_diffrn_measured_fraction_theta_full 0.997
_diffrn_measured_fraction_theta_max 0.997
_diffrn_radiation_monochromator graphite
_diffrn_radiation_source 'fine-focus sealed tube'
_diffrn_radiation_type MoK\a
_diffrn_radiation_wavelength 0.71073
_diffrn_reflns_av_R_equivalents 0.0489
_diffrn_reflns_av_sigmaI/netI 0.0283
_diffrn_reflns_limit_h_max 14
_diffrn_reflns_limit_h_min -14
_diffrn_reflns_limit_k_max 6
_diffrn_reflns_limit_k_min -5
_diffrn_reflns_limit_l_max 24
_diffrn_reflns_limit_l_min -24
_diffrn_reflns_number 7977
_diffrn_reflns_theta_full 29.15
_diffrn_reflns_theta_max 29.15
_diffrn_reflns_theta_min 2.28
_exptl_absorpt_coefficient_mu 17.565
_exptl_absorpt_correction_T_max 0.6141
_exptl_absorpt_correction_T_min 0.3169
_exptl_absorpt_correction_type numerical
_exptl_crystal_colour yellow
_exptl_crystal_density_diffrn 4.818
_exptl_crystal_description needle
_exptl_crystal_F_000 1056
_exptl_crystal_size_max 0.243
_exptl_crystal_size_mid 0.032
_exptl_crystal_size_min 0.027
_refine_diff_density_max 0.731
_refine_diff_density_min -1.349
_refine_diff_density_rms 0.233
_refine_ls_extinction_coef 0.00161(12)
_refine_ls_extinction_expression Fc^*^=kFc[1+0.001xFc^2^\l^3^/sin(2\q)]^-1/4^
_refine_ls_extinction_method SHELXL
_refine_ls_goodness_of_fit_ref 1.049
_refine_ls_hydrogen_treatment none
_refine_ls_matrix_type full
_refine_ls_number_parameters 32
_refine_ls_number_reflns 1311
_refine_ls_number_restraints 0
_refine_ls_restrained_S_all 1.049
_refine_ls_R_factor_all 0.0421
_refine_ls_R_factor_gt 0.0288
_refine_ls_shift/su_max 0.001
_refine_ls_shift/su_mean 0.000
_refine_ls_structure_factor_coef Fsqd
_refine_ls_weighting_details 'calc w=1/[\s^2^(Fo^2^)+(0.0233P)^2^+1.6453P] where P=(Fo^2^+2Fc^2^)/3'
_refine_ls_weighting_scheme calc
_refine_ls_wR_factor_gt 0.0536
_refine_ls_wR_factor_ref 0.0563
_reflns_number_gt 1079
_reflns_number_total 1311
_reflns_threshold_expression >2sigma(I)
_cod_data_source_file ja301539s_si_002_1.cif
_cod_data_source_block CsSnI3_Y
_cod_original_cell_volume 871.74(17)
_cod_database_code 4117956

loop_
_symmetry_equiv_pos_as_xyz
'x, y, z'
'-x+1/2, -y, z+1/2'
'-x, y+1/2, -z'
'x+1/2, -y+1/2, -z+1/2'
'-x, -y, -z'
'x-1/2, y, -z-1/2'
'x, -y-1/2, z'
'-x-1/2, y-1/2, z-1/2'

loop_
_atom_site_label
_atom_site_type_symbol
_atom_site_fract_x
_atom_site_fract_y
_atom_site_fract_z
_atom_site_U_iso_or_equiv
_atom_site_adp_type
_atom_site_occupancy
_atom_site_symmetry_multiplicity
_atom_site_calc_flag
_atom_site_refinement_flags
Cs Cs -0.08617(6) -0.2500 0.66957(3) 0.04029(15) Uani 1 2 d S
I1 I 0.53063(5) -0.2500 0.61820(3) 0.03857(16) Uani 1 2 d S
I2 I 0.16658(5) -0.2500 0.50068(3) 0.03903(15) Uani 1 2 d S
I3 I 0.20395(6) 0.2500 0.70871(3) 0.03877(15) Uani 1 2 d S
Sn Sn 0.34301(5) 0.2500 0.56297(3) 0.03204(14) Uani 1 2 d S

loop_
_atom_site_aniso_label
_atom_site_aniso_U_11
_atom_site_aniso_U_22
_atom_site_aniso_U_33
_atom_site_aniso_U_23
_atom_site_aniso_U_13
_atom_site_aniso_U_12
Cs 0.0426(3) 0.0407(3) 0.0376(3) 0.000 -0.0010(2) 0.000
I1 0.0298(3) 0.0530(4) 0.0329(3) 0.000 -0.0022(2) 0.000
I2 0.0367(3) 0.0428(3) 0.0376(3) 0.000 -0.0060(2) 0.000
I3 0.0400(3) 0.0425(3) 0.0338(3) 0.000 0.0029(2) 0.000
Sn 0.0335(3) 0.0334(3) 0.0292(2) 0.000 0.0016(2) 0.000

loop_
_atom_type_symbol
_atom_type_description
_atom_type_scat_dispersion_real
_atom_type_scat_dispersion_imag
_atom_type_scat_source
Sn Sn -0.6537 1.4246 'International Tables Vol C Tables 4.2.6.8 and 6.1.1.4'
I I -0.4742 1.8119 'International Tables Vol C Tables 4.2.6.8 and 6.1.1.4'
Cs Cs -0.3680 2.1192 'International Tables Vol C Tables 4.2.6.8 and 6.1.1.4'

loop_
_geom_angle_atom_site_label_1
_geom_angle_atom_site_label_2
_geom_angle_atom_site_label_3
_geom_angle
_geom_angle_site_symmetry_1
_geom_angle_site_symmetry_3
I3 Cs I3 75.823(16) 6_557 6_547
I3 Cs I3 87.572(10) 6_557 .
I3 Cs I3 135.166(16) 6_547 .
I3 Cs I3 135.165(16) 6_557 1_545
I3 Cs I3 87.572(10) 6_547 1_545
I3 Cs I3 75.402(17) . 1_545
I3 Cs I2 132.803(19) 6_557 5_546
I3 Cs I2 86.238(14) 6_547 5_546
I3 Cs I2 132.092(18) . 5_546
I3 Cs I2 85.915(12) 1_545 5_546
I3 Cs I2 86.238(14) 6_557 5_556
I3 Cs I2 132.803(19) 6_547 5_556
I3 Cs I2 85.914(12) . 5_556
I3 Cs I2 132.093(19) 1_545 5_556
I2 Cs I2 74.648(16) 5_546 5_556
I3 Cs I1 69.097(14) 6_557 6_557
I3 Cs I1 69.097(14) 6_547 6_557
I3 Cs I1 66.077(13) . 6_557
I3 Cs I1 66.076(12) 1_545 6_557
I2 Cs I1 142.610(8) 5_546 6_557
I2 Cs I1 142.610(8) 5_556 6_557
I3 Cs I2 141.905(8) 6_557 .
I3 Cs I2 141.905(8) 6_547 .
I3 Cs I2 68.018(14) . .
I3 Cs I2 68.018(14) 1_545 .
I2 Cs I2 64.087(15) 5_546 .
I2 Cs I2 64.087(15) 5_556 .
I1 Cs I2 120.93(2) 6_557 .
I3 Cs I1 65.023(14) 6_557 1_455
I3 Cs I1 65.023(14) 6_547 1_455
I3 Cs I1 142.299(9) . 1_455
I3 Cs I1 142.299(9) 1_545 1_455
I2 Cs I1 67.812(13) 5_546 1_455
I2 Cs I1 67.812(13) 5_556 1_455
I1 Cs I1 120.755(17) 6_557 1_455
I2 Cs I1 118.312(18) . 1_455
I3 Cs Cs 52.089(8) 6_557 1_565
I3 Cs Cs 127.912(8) 6_547 1_565
I3 Cs Cs 52.299(9) . 1_565
I3 Cs Cs 127.701(8) 1_545 1_565
I2 Cs Cs 127.323(8) 5_546 1_565
I2 Cs Cs 52.675(8) 5_556 1_565
I1 Cs Cs 90.0 6_557 1_565
I2 Cs Cs 90.0 . 1_565
I1 Cs Cs 90.0 1_455 1_565
I3 Cs Cs 127.912(8) 6_557 1_545
I3 Cs Cs 52.089(8) 6_547 1_545
I3 Cs Cs 127.701(9) . 1_545
I3 Cs Cs 52.299(9) 1_545 1_545
I2 Cs Cs 52.675(8) 5_546 1_545
I2 Cs Cs 127.323(8) 5_556 1_545
I1 Cs Cs 90.0 6_557 1_545
I2 Cs Cs 90.0 . 1_545
I1 Cs Cs 90.0 1_455 1_545
Cs Cs Cs 180.00(3) 1_565 1_545
Sn I1 Sn 95.23(2) 1_545 .
Sn I1 Cs 95.950(16) 1_545 6_657
Sn I1 Cs 95.951(16) . 6_657
Sn I1 Cs 130.893(12) 1_545 1_655
Sn I1 Cs 130.892(12) . 1_655
Cs I1 Cs 94.952(14) 6_657 1_655
Sn I2 Sn 96.32(2) . 1_545
Sn I2 Cs 146.81(2) . 5_546
Sn I2 Cs 86.182(13) 1_545 5_546
Sn I2 Cs 86.182(13) . 5_556
Sn I2 Cs 146.81(2) 1_545 5_556
Cs I2 Cs 74.649(16) 5_546 5_556
Sn I2 Cs 96.726(16) . .
Sn I2 Cs 96.726(16) 1_545 .
Cs I2 Cs 115.913(15) 5_546 .
Cs I2 Cs 115.913(15) 5_556 .
Sn I3 Cs 102.217(19) . 6_667
Sn I3 Cs 102.217(19) . 6_657
Cs I3 Cs 75.824(16) 6_667 6_657
Sn I3 Cs 102.755(17) . .
Cs I3 Cs 155.028(17) 6_667 .
Cs I3 Cs 98.916(10) 6_657 .
Sn I3 Cs 102.755(17) . 1_565
Cs I3 Cs 98.917(10) 6_667 1_565
Cs I3 Cs 155.028(17) 6_657 1_565
Cs I3 Cs 75.402(17) . 1_565
I3 Sn I2 91.280(18) . 1_565
I3 Sn I2 91.280(18) . .
I2 Sn I2 96.32(2) 1_565 .
I3 Sn I1 91.672(17) . .
I2 Sn I1 177.00(2) 1_565 .
I2 Sn I1 84.150(13) . .
I3 Sn I1 91.671(17) . 1_565
I2 Sn I1 84.149(13) 1_565 1_565
I2 Sn I1 177.00(2) . 1_565
I1 Sn I1 95.23(2) . 1_565

loop_
_geom_bond_atom_site_label_1
_geom_bond_atom_site_label_2
_geom_bond_distance
_geom_bond_site_symmetry_2
Cs I3 3.8760(7) 6_557
Cs I3 3.8760(7) 6_547
Cs I3 3.8944(7) .
Cs I3 3.8945(7) 1_545
Cs I2 3.9280(7) 5_546
Cs I2 3.9280(7) 5_556
Cs I1 3.9429(8) 6_557
Cs I2 3.9703(9) .
Cs I1 4.0687(9) 1_455
Cs Cs 4.7632(5) 1_565
Cs Cs 4.7632(5) 1_545
I1 Sn 3.2243(6) 1_545
I1 Sn 3.2243(6) .
I1 Cs 3.9429(8) 6_657
I1 Cs 4.0686(9) 1_655
I2 Sn 3.1968(6) .
I2 Sn 3.1968(6) 1_545
I2 Cs 3.9279(7) 5_546
I2 Cs 3.9279(7) 5_556
I3 Sn 2.9518(8) .
I3 Cs 3.8760(7) 6_667
I3 Cs 3.8760(7) 6_657
I3 Cs 3.8944(7) 1_565
Sn I2 3.1968(6) 1_565
Sn I1 3.2243(6) 1_565
